data_1561911
loop_
_publ_author_name
'Li, Chao'
'Feng, Kai'
'Tu, Heng'
'Yao, Jiyong'
'Wu, Yicheng'

_publ_section_title
;
 Four new chalcohalides, NaBa2SnS4Cl, KBa2SnS4Cl, KBa2SnS4Br and
 CsBa2SnS4Cl: Syntheses, crystal structures and optical properties
;
_journal_name_full 'Journal of Solid State Chemistry'
_journal_page_first 104
_journal_page_last 109
_journal_paper_doi 10.1016/j.jssc.2015.03.013
_journal_volume 227
_journal_year 2015
_chemical_formula_sum 'Ba2 Cl K S4 Sn'
_chemical_formula_weight 596.16
_space_group_IT_number 140
_space_group_name_Hall '-I 4 2c'
_space_group_name_H-M_alt 'I 4/m c m'
_symmetry_cell_setting tetragonal
_symmetry_space_group_name_H-M 'I 4/m c m'
_atom_sites_solution_hydrogens none
_atom_sites_solution_primary direct
_atom_sites_solution_secondary difmap
_audit_creation_method SHELXL-97
_cell_angle_alpha 90.00
_cell_angle_beta 90.00
_cell_angle_gamma 90.00
_cell_formula_units_Z 4
_cell_length_a 8.3552(7)
_cell_length_b 8.3552(7)
_cell_length_c 14.454(2)
_cell_measurement_reflns_used 707
_cell_measurement_temperature 293(2)
_cell_measurement_theta_max 28.3990
_cell_measurement_theta_min 3.4500
_cell_volume 1009.02(18)
_computing_cell_refinement 'CrystalClear (Rigaku Inc., 2008)'
_computing_data_collection 'CrystalClear (Rigaku Inc., 2008)'
_computing_data_reduction 'CrystalClear (Rigaku Inc., 2008)'
_computing_molecular_graphics 'SHELXL-97 (Sheldrick, 1997)'
_computing_publication_material Diamond
_computing_structure_refinement 'SHELXL-97 (Sheldrick, 1997)'
_computing_structure_solution 'SHELXS-97 (Sheldrick, 1990)'
_diffrn_ambient_temperature 293(2)
_diffrn_detector_area_resol_mean 28.5714
_diffrn_measured_fraction_theta_full 0.997
_diffrn_measured_fraction_theta_max 0.997
_diffrn_measurement_device_type 'Rigaku AFC10 diffractometer'
_diffrn_measurement_method dtprofit.ref
_diffrn_radiation_monochromator 'Graphite Monochromator'
_diffrn_radiation_source 'Rotating Anode'
_diffrn_radiation_type MoK\a
_diffrn_radiation_wavelength 0.71073
_diffrn_reflns_av_R_equivalents 0.0370
_diffrn_reflns_av_sigmaI/netI 0.0326
_diffrn_reflns_limit_h_max 10
_diffrn_reflns_limit_h_min -7
_diffrn_reflns_limit_k_max 9
_diffrn_reflns_limit_k_min -8
_diffrn_reflns_limit_l_max 16
_diffrn_reflns_limit_l_min -18
_diffrn_reflns_number 1178
_diffrn_reflns_theta_full 26.27
_diffrn_reflns_theta_max 26.27
_diffrn_reflns_theta_min 3.45
_exptl_absorpt_coefficient_mu 11.601
_exptl_absorpt_correction_T_max 0.12
_exptl_absorpt_correction_T_min 0.03
_exptl_absorpt_correction_type numerical
_exptl_absorpt_process_details 'face indexed'
_exptl_crystal_colour red
_exptl_crystal_density_diffrn 3.924
_exptl_crystal_density_method 'not measured'
_exptl_crystal_description chip
_exptl_crystal_F_000 1048
_exptl_crystal_size_max 0.105
_exptl_crystal_size_mid 0.080
_exptl_crystal_size_min 0.060
_refine_diff_density_max 1.113
_refine_diff_density_min -0.827
_refine_diff_density_rms 0.184
_refine_ls_extinction_coef 0.0254(10)
_refine_ls_extinction_expression Fc^*^=kFc[1+0.001xFc^2^\l^3^/sin(2\q)]^-1/4^
_refine_ls_extinction_method SHELXL
_refine_ls_goodness_of_fit_ref 1.303
_refine_ls_hydrogen_treatment none
_refine_ls_matrix_type full
_refine_ls_number_parameters 19
_refine_ls_number_reflns 298
_refine_ls_number_restraints 0
_refine_ls_restrained_S_all 1.303
_refine_ls_R_factor_all 0.0251
_refine_ls_R_factor_gt 0.0236
_refine_ls_shift/su_max 0.000
_refine_ls_shift/su_mean 0.000
_refine_ls_structure_factor_coef Fsqd
_refine_ls_weighting_details 'calc w=1/[\s^2^(Fo^2^)+(0.0200P)^2^+0.0000P] where P=(Fo^2^+2Fc^2^)/3'
_refine_ls_weighting_scheme calc
_refine_ls_wR_factor_gt 0.0581
_refine_ls_wR_factor_ref 0.0594
_reflns_number_gt 281
_reflns_number_total 298
_reflns_threshold_expression >2sigma(I)
_cod_data_source_file JSSC-2015-227-104.cif
_cod_data_source_block KBa2SnS4Cl
_cod_depositor_comments
;
The following automatic conversions were performed:

data item '_exptl_crystal_density_meas' value 'not measured' was
changed to '?' -- the value is perceived as not measured.

Automatic conversion script
Id: cif_fix_values 8369 2020-08-20 11:38:08Z andrius 
;
_cod_original_cell_volume 1009.1(2)
_cod_original_sg_symbol_H-M I4/mcm
_cod_database_code 1561911

loop_
_symmetry_equiv_pos_as_xyz
'x, y, z'
'-x, -y, z'
'-y, x, z'
'y, -x, z'
'-x, y, -z+1/2'
'x, -y, -z+1/2'
'y, x, -z+1/2'
'-y, -x, -z+1/2'
'x+1/2, y+1/2, z+1/2'
'-x+1/2, -y+1/2, z+1/2'
'-y+1/2, x+1/2, z+1/2'
'y+1/2, -x+1/2, z+1/2'
'-x+1/2, y+1/2, -z+1'
'x+1/2, -y+1/2, -z+1'
'y+1/2, x+1/2, -z+1'
'-y+1/2, -x+1/2, -z+1'
'-x, -y, -z'
'x, y, -z'
'y, -x, -z'
'-y, x, -z'
'x, -y, z-1/2'
'-x, y, z-1/2'
'-y, -x, z-1/2'
'y, x, z-1/2'
'-x+1/2, -y+1/2, -z+1/2'
'x+1/2, y+1/2, -z+1/2'
'y+1/2, -x+1/2, -z+1/2'
'-y+1/2, x+1/2, -z+1/2'
'x+1/2, -y+1/2, z'
'-x+1/2, y+1/2, z'
'-y+1/2, -x+1/2, z'
'y+1/2, x+1/2, z'

loop_
_atom_site_label
_atom_site_type_symbol
_atom_site_fract_x
_atom_site_fract_y
_atom_site_fract_z
_atom_site_U_iso_or_equiv
_atom_site_adp_type
_atom_site_occupancy
_atom_site_symmetry_multiplicity
_atom_site_calc_flag
_atom_site_refinement_flags
_atom_site_disorder_assembly
_atom_site_disorder_group
Ba1 Ba 0.15387(6) 0.34613(6) 0.5000 0.0187(4) Uani 0.505(5) 4 d SP . .
K1 K 0.15387(6) 0.34613(6) 0.5000 0.0187(4) Uani 0.495(5) 4 d SP . .
Ba2 Ba 0.0000 0.0000 0.2500 0.0264(4) Uani 1 8 d S . .
Sn Sn 0.0000 0.5000 0.2500 0.0132(4) Uani 1 8 d S . .
S S 0.34279(13) 0.15721(13) 0.35250(12) 0.0230(5) Uani 1 2 d S . .
Cl Cl 0.0000 0.0000 0.5000 0.0292(9) Uani 1 8 d S . .

loop_
_atom_site_aniso_label
_atom_site_aniso_U_11
_atom_site_aniso_U_22
_atom_site_aniso_U_33
_atom_site_aniso_U_23
_atom_site_aniso_U_13
_atom_site_aniso_U_12
Ba1 0.0210(5) 0.0210(5) 0.0141(5) 0.000 0.000 0.0025(3)
K1 0.0210(5) 0.0210(5) 0.0141(5) 0.000 0.000 0.0025(3)
Ba2 0.0217(5) 0.0217(5) 0.0357(6) 0.000 0.000 0.000
Sn 0.0153(4) 0.0153(4) 0.0091(5) 0.000 0.000 0.000
S 0.0262(7) 0.0262(7) 0.0167(9) -0.0044(4) 0.0044(4) 0.0071(6)
Cl 0.0198(12) 0.0198(12) 0.048(2) 0.000 0.000 0.000

loop_
_atom_type_symbol
_atom_type_description
_atom_type_scat_dispersion_real
_atom_type_scat_dispersion_imag
_atom_type_scat_source
S S 0.1246 0.1234 'International Tables Vol C Tables 4.2.6.8 and 6.1.1.4'
Cl Cl 0.1484 0.1585 'International Tables Vol C Tables 4.2.6.8 and 6.1.1.4'
K K 0.2009 0.2494 'International Tables Vol C Tables 4.2.6.8 and 6.1.1.4'
Sn Sn -0.6537 1.4246 'International Tables Vol C Tables 4.2.6.8 and 6.1.1.4'
Ba Ba -0.3244 2.2819 'International Tables Vol C Tables 4.2.6.8 and 6.1.1.4'

loop_
_geom_angle_atom_site_label_1
_geom_angle_atom_site_label_2
_geom_angle_atom_site_label_3
_geom_angle
_geom_angle_site_symmetry_1
_geom_angle_site_symmetry_3
S Ba1 S 87.37(7) 18_556 .
S Ba1 Cl 74.957(15) 18_556 13
S Ba1 Cl 74.957(15) . 13
S Ba1 Cl 74.957(15) 18_556 .
S Ba1 Cl 74.957(15) . .
Cl Ba1 Cl 137.93(3) 13 .
S Ba1 S 87.31(5) 18_556 19_566
S Ba1 S 146.01(2) . 19_566
Cl Ba1 S 71.24(2) 13 19_566
Cl Ba1 S 135.22(3) . 19_566
S Ba1 S 146.01(2) 18_556 3
S Ba1 S 87.31(5) . 3
Cl Ba1 S 135.22(3) 13 3
Cl Ba1 S 71.24(2) . 3
S Ba1 S 114.52(4) 19_566 3
S Ba1 S 87.31(5) 18_556 20_556
S Ba1 S 146.01(2) . 20_556
Cl Ba1 S 135.22(3) 13 20_556
Cl Ba1 S 71.24(2) . 20_556
S Ba1 S 67.08(5) 19_566 20_556
S Ba1 S 78.72(5) 3 20_556
S Ba1 S 146.01(2) 18_556 4_565
S Ba1 S 87.31(5) . 4_565
Cl Ba1 S 71.24(2) 13 4_565
Cl Ba1 S 135.22(3) . 4_565
S Ba1 S 78.72(5) 19_566 4_565
S Ba1 S 67.08(5) 3 4_565
S Ba1 S 114.52(4) 20_556 4_565
S Ba1 Ba1 136.32(4) 18_556 17_566
S Ba1 Ba1 136.32(4) . 17_566
Cl Ba1 Ba1 111.033(13) 13 17_566
Cl Ba1 Ba1 111.033(13) . 17_566
S Ba1 Ba1 57.261(19) 19_566 17_566
S Ba1 Ba1 57.261(19) 3 17_566
S Ba1 Ba1 57.261(19) 20_556 17_566
S Ba1 Ba1 57.261(19) 4_565 17_566
S Ba1 K1 136.32(4) 18_556 17_566
S Ba1 K1 136.32(4) . 17_566
Cl Ba1 K1 111.033(13) 13 17_566
Cl Ba1 K1 111.033(13) . 17_566
S Ba1 K1 57.261(19) 19_566 17_566
S Ba1 K1 57.261(19) 3 17_566
S Ba1 K1 57.261(19) 20_556 17_566
S Ba1 K1 57.261(19) 4_565 17_566
Ba1 Ba1 K1 0.000(12) 17_566 17_566
S Ba1 Sn 160.39(4) 18_556 .
S Ba1 Sn 73.02(3) . .
Cl Ba1 Sn 99.283(3) 13 .
Cl Ba1 Sn 99.283(3) . .
S Ba1 Sn 108.87(3) 19_566 .
S Ba1 Sn 35.94(3) 3 .
S Ba1 Sn 108.87(3) 20_556 .
S Ba1 Sn 35.94(3) 4_565 .
Ba1 Ba1 Sn 63.291(11) 17_566 .
K1 Ba1 Sn 63.291(11) 17_566 .
S Ba1 Sn 73.02(3) 18_556 17_566
S Ba1 Sn 160.39(4) . 17_566
Cl Ba1 Sn 99.283(3) 13 17_566
Cl Ba1 Sn 99.283(3) . 17_566
S Ba1 Sn 35.94(3) 19_566 17_566
S Ba1 Sn 108.87(3) 3 17_566
S Ba1 Sn 35.94(3) 20_556 17_566
S Ba1 Sn 108.87(3) 4_565 17_566
Ba1 Ba1 Sn 63.291(11) 17_566 17_566
K1 Ba1 Sn 63.291(11) 17_566 17_566
Sn Ba1 Sn 126.58(2) . 17_566
S Ba2 S 143.29(5) 26_445 .
S Ba2 S 79.57(2) 26_445 27_455
S Ba2 S 135.67(5) . 27_455
S Ba2 S 63.92(5) 26_445 2
S Ba2 S 129.63(5) . 2
S Ba2 S 69.31(5) 27_455 2
S Ba2 S 129.63(5) 26_445 25
S Ba2 S 63.92(5) . 25
S Ba2 S 79.57(2) 27_455 25
S Ba2 S 143.29(5) 2 25
S Ba2 S 135.67(5) 26_445 3
S Ba2 S 79.57(2) . 3
S Ba2 S 63.92(5) 27_455 3
S Ba2 S 79.57(2) 2 3
S Ba2 S 69.31(5) 25 3
S Ba2 S 79.57(2) 26_445 28_545
S Ba2 S 69.31(5) . 28_545
S Ba2 S 129.63(5) 27_455 28_545
S Ba2 S 135.67(5) 2 28_545
S Ba2 S 79.57(2) 25 28_545
S Ba2 S 143.29(5) 3 28_545
S Ba2 S 69.31(5) 26_445 4
S Ba2 S 79.57(2) . 4
S Ba2 S 143.29(5) 27_455 4
S Ba2 S 79.57(2) 2 4
S Ba2 S 135.67(5) 25 4
S Ba2 S 129.63(5) 3 4
S Ba2 S 63.92(5) 28_545 4
S Ba2 Cl 64.82(3) 26_445 5
S Ba2 Cl 115.18(3) . 5
S Ba2 Cl 64.82(3) 27_455 5
S Ba2 Cl 115.18(3) 2 5
S Ba2 Cl 64.82(3) 25 5
S Ba2 Cl 115.18(3) 3 5
S Ba2 Cl 64.82(3) 28_545 5
S Ba2 Cl 115.18(3) 4 5
S Ba2 Cl 115.18(3) 26_445 .
S Ba2 Cl 64.82(3) . .
S Ba2 Cl 115.18(3) 27_455 .
S Ba2 Cl 64.82(3) 2 .
S Ba2 Cl 115.18(3) 25 .
S Ba2 Cl 64.82(3) 3 .
S Ba2 Cl 115.18(3) 28_545 .
S Ba2 Cl 64.82(3) 4 .
Cl Ba2 Cl 180.0 5 .
S Ba2 Ba1 39.88(3) 26_445 9_444
S Ba2 Ba1 156.39(3) . 9_444
S Ba2 Ba1 44.41(3) 27_455 9_444
S Ba2 Ba1 73.97(3) 2 9_444
S Ba2 Ba1 97.31(3) 25 9_444
S Ba2 Ba1 108.25(3) 3 9_444
S Ba2 Ba1 94.25(3) 28_545 9_444
S Ba2 Ba1 109.09(3) 4 9_444
Cl Ba2 Ba1 41.213(6) 5 9_444
Cl Ba2 Ba1 138.787(6) . 9_444
S Ba2 K1 39.88(3) 26_445 9_444
S Ba2 K1 156.39(3) . 9_444
S Ba2 K1 44.41(3) 27_455 9_444
S Ba2 K1 73.97(3) 2 9_444
S Ba2 K1 97.31(3) 25 9_444
S Ba2 K1 108.25(3) 3 9_444
S Ba2 K1 94.25(3) 28_545 9_444
S Ba2 K1 109.09(3) 4 9_444
Cl Ba2 K1 41.213(6) 5 9_444
Cl Ba2 K1 138.787(6) . 9_444
Ba1 Ba2 K1 0.000(12) 9_444 9_444
S Sn S 102.85(9) 4_565 3
S Sn S 112.88(5) 4_565 26_455
S Sn S 112.88(5) 3 26_455
S Sn S 112.88(5) 4_565 25
S Sn S 112.88(5) 3 25
S Sn S 102.85(9) 26_455 25
S Sn K1 155.28(4) 4_565 27_455
S Sn K1 101.87(5) 3 27_455
S Sn K1 56.15(4) 26_455 27_455
S Sn K1 56.15(4) 25 27_455
S Sn Ba1 155.28(4) 4_565 27_455
S Sn Ba1 101.87(5) 3 27_455
S Sn Ba1 56.15(4) 26_455 27_455
S Sn Ba1 56.15(4) 25 27_455
K1 Sn Ba1 0.000(15) 27_455 27_455
S Sn Ba1 56.15(4) 4_565 .
S Sn Ba1 56.15(4) 3 .
S Sn Ba1 155.28(4) 26_455 .
S Sn Ba1 101.87(5) 25 .
K1 Sn Ba1 142.939(14) 27_455 .
Ba1 Sn Ba1 142.939(14) 27_455 .
S Sn K1 56.15(4) 4_565 17_566
S Sn K1 56.15(4) 3 17_566
S Sn K1 101.87(5) 26_455 17_566
S Sn K1 155.28(4) 25 17_566
K1 Sn K1 142.939(14) 27_455 17_566
Ba1 Sn K1 142.939(14) 27_455 17_566
Ba1 Sn K1 53.42(2) . 17_566
S Sn Ba1 56.15(4) 4_565 17_566
S Sn Ba1 56.15(4) 3 17_566
S Sn Ba1 101.87(5) 26_455 17_566
S Sn Ba1 155.28(4) 25 17_566
K1 Sn Ba1 142.939(14) 27_455 17_566
Ba1 Sn Ba1 142.939(14) 27_455 17_566
Ba1 Sn Ba1 53.42(2) . 17_566
K1 Sn Ba1 0.000(15) 17_566 17_566
S Sn K1 101.87(5) 4_565 11_554
S Sn K1 155.28(4) 3 11_554
S Sn K1 56.15(4) 26_455 11_554
S Sn K1 56.15(4) 25 11_554
K1 Sn K1 53.42(2) 27_455 11_554
Ba1 Sn K1 53.42(2) 27_455 11_554
Ba1 Sn K1 142.939(14) . 11_554
K1 Sn K1 142.939(14) 17_566 11_554
Ba1 Sn K1 142.939(14) 17_566 11_554
S Sn Ba1 101.87(5) 4_565 11_554
S Sn Ba1 155.28(4) 3 11_554
S Sn Ba1 56.15(4) 26_455 11_554
S Sn Ba1 56.15(4) 25 11_554
K1 Sn Ba1 53.42(2) 27_455 11_554
Ba1 Sn Ba1 53.42(2) 27_455 11_554
Ba1 Sn Ba1 142.939(14) . 11_554
K1 Sn Ba1 142.939(14) 17_566 11_554
Ba1 Sn Ba1 142.939(14) 17_566 11_554
K1 Sn Ba1 0.000(15) 11_554 11_554
Sn S Ba1 174.89(8) 25 .
Sn S K1 87.91(4) 25 3_655
Ba1 S K1 87.80(4) . 3_655
Sn S Ba1 87.91(4) 25 3_655
Ba1 S Ba1 87.80(4) . 3_655
K1 S Ba1 0.0 3_655 3_655
Sn S K1 87.91(4) 25 19_556
Ba1 S K1 87.80(4) . 19_556
K1 S K1 65.48(4) 3_655 19_556
Ba1 S K1 65.48(4) 3_655 19_556
Sn S Ba1 87.91(4) 25 19_556
Ba1 S Ba1 87.80(4) . 19_556
K1 S Ba1 65.48(4) 3_655 19_556
Ba1 S Ba1 65.48(4) 3_655 19_556
K1 S Ba1 0.00(3) 19_556 19_556
Sn S Ba2 88.90(4) 25 .
Ba1 S Ba2 93.79(3) . .
K1 S Ba2 154.51(4) 3_655 .
Ba1 S Ba2 154.51(4) 3_655 .
K1 S Ba2 89.142(16) 19_556 .
Ba1 S Ba2 89.142(16) 19_556 .
Sn S Ba2 88.90(4) 25 25
Ba1 S Ba2 93.79(3) . 25
K1 S Ba2 89.142(16) 3_655 25
Ba1 S Ba2 89.142(16) 3_655 25
K1 S Ba2 154.51(4) 19_556 25
Ba1 S Ba2 154.51(4) 19_556 25
Ba2 S Ba2 116.08(5) . 25
Ba1 Cl K1 180.0 . 17_556
Ba1 Cl Ba1 180.0 . 17_556
K1 Cl Ba1 0.000(18) 17_556 17_556
Ba1 Cl K1 90.0 . 3
K1 Cl K1 90.0 17_556 3
Ba1 Cl K1 90.0 17_556 3
Ba1 Cl Ba1 90.0 . 3
K1 Cl Ba1 90.0 17_556 3
Ba1 Cl Ba1 90.0 17_556 3
K1 Cl Ba1 0.000(8) 3 3
Ba1 Cl K1 90.0 . 19_556
K1 Cl K1 90.0 17_556 19_556
Ba1 Cl K1 90.0 17_556 19_556
K1 Cl K1 180.0 3 19_556
Ba1 Cl K1 180.0 3 19_556
Ba1 Cl Ba1 90.0 . 19_556
K1 Cl Ba1 90.0 17_556 19_556
Ba1 Cl Ba1 90.0 17_556 19_556
K1 Cl Ba1 180.0 3 19_556
Ba1 Cl Ba1 180.0 3 19_556
K1 Cl Ba1 0.000(18) 19_556 19_556
Ba1 Cl Ba2 90.0 . 17_556
K1 Cl Ba2 90.0 17_556 17_556
Ba1 Cl Ba2 90.0 17_556 17_556
K1 Cl Ba2 90.0 3 17_556
Ba1 Cl Ba2 90.0 3 17_556
K1 Cl Ba2 90.0 19_556 17_556
Ba1 Cl Ba2 90.0 19_556 17_556
Ba1 Cl Ba2 90.0 . .
K1 Cl Ba2 90.0 17_556 .
Ba1 Cl Ba2 90.0 17_556 .
K1 Cl Ba2 90.0 3 .
Ba1 Cl Ba2 90.0 3 .
K1 Cl Ba2 90.0 19_556 .
Ba1 Cl Ba2 90.0 19_556 .
Ba2 Cl Ba2 180.0 17_556 .

loop_
_geom_bond_atom_site_label_1
_geom_bond_atom_site_label_2
_geom_bond_distance
_geom_bond_site_symmetry_2
Ba1 S 3.0869(18) 18_556
Ba1 S 3.0869(18) .
Ba1 Cl 3.1649(4) 13
Ba1 Cl 3.1649(4) .
Ba1 S 3.3618(16) 19_566
Ba1 S 3.3618(16) 3
Ba1 S 3.3618(16) 20_556
Ba1 S 3.3618(16) 4_565
Ba1 Ba1 3.6363(16) 17_566
Ba1 K1 3.6363(16) 17_566
Ba1 Sn 4.0452(6) .
Ba1 Sn 4.0452(6) 17_566
Ba2 S 3.4819(10) 26_445
Ba2 S 3.4819(10) .
Ba2 S 3.4819(10) 27_455
Ba2 S 3.4819(10) 2
Ba2 S 3.4819(10) 25
Ba2 S 3.4819(10) 3
Ba2 S 3.4819(10) 28_545
Ba2 S 3.4819(10) 4
Ba2 Cl 3.6136(6) 5
Ba2 Cl 3.6136(6) .
Ba2 Ba1 4.8036(5) 9_444
Ba2 K1 4.8036(5) 9_444
Sn S 2.3760(16) 4_565
Sn S 2.3760(16) 3
Sn S 2.3760(16) 26_455
Sn S 2.3760(16) 25
Sn K1 4.0452(6) 27_455
Sn Ba1 4.0452(6) 27_455
Sn K1 4.0452(6) 17_566
Sn Ba1 4.0452(6) 17_566
Sn K1 4.0452(6) 11_554
Sn Ba1 4.0452(6) 11_554
S Sn 2.3760(16) 25
S K1 3.3618(16) 3_655
S Ba1 3.3618(16) 3_655
S K1 3.3618(16) 19_556
S Ba1 3.3618(16) 19_556
S Ba2 3.4819(10) 25
Cl K1 3.1649(4) 17_556
Cl Ba1 3.1649(4) 17_556
Cl K1 3.1649(4) 3
Cl Ba1 3.1649(4) 3
Cl K1 3.1649(4) 19_556
Cl Ba1 3.1649(4) 19_556
Cl Ba2 3.6136(6) 17_556
